data_7719769
loop_
_publ_author_name
'Mongkhonratanachai, Machima'
'Jana, Subhendu'
'Maggard, Paul A.'

_publ_section_title
;
 Interplay of dual-site metal disorder on the thermodynamic stability and
 electronic structures of Cu(I)-containing molybdovanadate and
 tungstovanadate compounds.
;
_journal_issue 46
_journal_name_full 'Dalton transactions (Cambridge, England : 2003)'
_journal_page_first 17102
_journal_page_last 17111
_journal_paper_doi 10.1039/d5dt02255j
_journal_volume 54
_journal_year 2025
_chemical_formula_moiety 'Cu1.507 Mo0.434 O11 V3.566'
_chemical_formula_sum 'Cu1.5 Mo0.44 O11 V3.57'
_chemical_formula_weight 494.96
_space_group_crystal_system monoclinic
_space_group_IT_number 12
_space_group_name_Hall '-C 2y'
_space_group_name_H-M_alt 'C 1 2/m 1'
_audit_creation_date 2025-04-14
_audit_creation_method
;
Olex2 1.5
(compiled 2025.03.04 svn.red2d20d0 for OlexSys, GUI svn.r7188)
;
_audit_update_record
;
2025-04-17 deposited with the CCDC.	2025-10-28 downloaded from the CCDC.
;
_cell_angle_alpha 90
_cell_angle_beta 104.843(5)
_cell_angle_gamma 90
_cell_formula_units_Z 2
_cell_length_a 15.3222(9)
_cell_length_b 3.6326(2)
_cell_length_c 7.3249(4)
_cell_measurement_reflns_used 1714
_cell_measurement_temperature 300
_cell_measurement_theta_max 30.9450
_cell_measurement_theta_min 2.7430
_cell_volume 394.10(4)
_computing_molecular_graphics 'Olex2 1.5 (Dolomanov et al., 2009)'
_computing_publication_material 'Olex2 1.5 (Dolomanov et al., 2009)'
_computing_structure_refinement 'SHELXL 2019/3 (Sheldrick, 2015)'
_computing_structure_solution 'SHELXT 2018/2 (Sheldrick, 2018)'
_diffrn_ambient_temperature 300
_diffrn_measured_fraction_theta_full 1.000
_diffrn_measured_fraction_theta_max 0.890
_diffrn_measurement_device_type 'XtaLAB Synergy, Dualflex, HyPix-Arc 100'
_diffrn_measurement_method 'four-circle diffractometer'
_diffrn_radiation_type MoK\a
_diffrn_radiation_wavelength 0.71073
_diffrn_reflns_av_R_equivalents 0.0195
_diffrn_reflns_av_unetI/netI 0.0170
_diffrn_reflns_Laue_measured_fraction_full 1.000
_diffrn_reflns_Laue_measured_fraction_max 0.890
_diffrn_reflns_limit_h_max 20
_diffrn_reflns_limit_h_min -18
_diffrn_reflns_limit_k_max 5
_diffrn_reflns_limit_k_min -4
_diffrn_reflns_limit_l_max 7
_diffrn_reflns_limit_l_min -10
_diffrn_reflns_number 1998
_diffrn_reflns_point_group_measured_fraction_full 1.000
_diffrn_reflns_point_group_measured_fraction_max 0.890
_diffrn_reflns_theta_full 25.242
_diffrn_reflns_theta_max 30.855
_diffrn_reflns_theta_min 2.751
_diffrn_source 'micro-focus sealed X-ray tube'
_exptl_absorpt_coefficient_mu 8.780
_exptl_absorpt_correction_type multi-scan
_exptl_absorpt_process_details 'SCALE3 ABSPACK'
_exptl_crystal_colour black
_exptl_crystal_density_diffrn 4.171
_exptl_crystal_description plate
_exptl_crystal_F_000 464
_exptl_crystal_size_max 0.05
_exptl_crystal_size_mid 0.03
_exptl_crystal_size_min 0.02
_exptl_transmission_factor_max 1.000
_exptl_transmission_factor_min 0.69104
_refine_diff_density_max 1.378
_refine_diff_density_min -1.825
_refine_diff_density_rms 0.223
_refine_ls_extinction_method none
_refine_ls_goodness_of_fit_ref 1.121
_refine_ls_hydrogen_treatment undef
_refine_ls_matrix_type full
_refine_ls_number_parameters 59
_refine_ls_number_reflns 637
_refine_ls_number_restraints 0
_refine_ls_restrained_S_all 1.121
_refine_ls_R_factor_all 0.0438
_refine_ls_R_factor_gt 0.0423
_refine_ls_shift/su_max 0.000
_refine_ls_shift/su_mean 0.000
_refine_ls_structure_factor_coef Fsqd
_refine_ls_weighting_details 'w=1/[\s^2^(Fo^2^)+(0.0547P)^2^+7.0779P] where P=(Fo^2^+2Fc^2^)/3'
_refine_ls_weighting_scheme calc
_refine_ls_wR_factor_gt 0.1129
_refine_ls_wR_factor_ref 0.1140
_reflns_Friedel_coverage 0.000
_reflns_number_gt 603
_reflns_number_total 637
_reflns_threshold_expression 'I > 2\s(I)'
_cod_data_source_file d5dt02255j2.cif
_cod_data_source_block cuvmo_cu_disorder
_cod_depositor_comments 'Adding full bibliography for 7719767--7719769.cif.'
_cod_original_formula_sum 'Cu1.50 Mo0.44 O11 V3.57'
_cod_database_code 7719769
_shelx_shelxl_version_number 2019/3
_shelx_space_group_comment
;
The symmetry employed for this shelxl refinement is uniquely defined
by the following loop, which should always be used as a source of
symmetry information in preference to the above space-group names.
They are only intended as comments.
;
_exptl_absorpt_special_details multi-scan
_olex2_refinement_description
;
1. Shared sites
{V1, Mo1}
2. Uiso/Uaniso restraints and constraints
Uanis(V1) = Uanis(Mo1)
3. Others
 Sof(Mo1)=0.5*(1-FVAR(2))
 Sof(V1)=0.5*FVAR(2)
;
_olex2_submission_special_instructions 'No special instructions were received'

loop_
_space_group_symop_operation_xyz
'x, y, z'
'-x, y, -z'
'x+1/2, y+1/2, z'
'-x+1/2, y+1/2, -z'
'-x, -y, -z'
'x, -y, z'
'-x+1/2, -y+1/2, -z'
'x+1/2, -y+1/2, z'

loop_
_atom_site_label
_atom_site_type_symbol
_atom_site_fract_x
_atom_site_fract_y
_atom_site_fract_z
_atom_site_U_iso_or_equiv
_atom_site_adp_type
_atom_site_occupancy
_atom_site_site_symmetry_order
_atom_site_calc_flag
_atom_site_refinement_flags_posn
_atom_site_refinement_flags_adp
_atom_site_refinement_flags_occupancy
_atom_site_disorder_assembly
_atom_site_disorder_group
V1 V 0.11280(6) 0.000000 0.15673(12) 0.0150(3) Uani 0.783(9) 2 d S T P . .
Mo1 Mo 0.11280(6) 0.000000 0.15673(12) 0.0150(3) Uani 0.217(9) 2 d S T P . .
V2 V 0.32964(6) 0.000000 0.15616(12) 0.0069(3) Uani 1 2 d S T P . .
Cu2 Cu 0.000000 0.000000 0.500000 0.0788(10) Uani 1 4 d S T P . .
Cu1 Cu 0.2360(3) 0.000000 0.5516(5) 0.0285(13) Uani 0.253(5) 2 d S T . . .
O5 O 0.8157(3) 0.000000 0.0731(7) 0.0169(9) Uani 1 2 d S T P . .
O4 O 0.6320(3) 0.000000 0.1035(6) 0.0151(8) Uani 1 2 d S T P . .
O2 O 0.2542(3) 0.000000 0.2973(7) 0.0208(10) Uani 1 2 d S T P . .
O1 O 0.0909(3) 0.000000 0.3677(7) 0.0208(10) Uani 1 2 d S T P . .
O6 O 0.000000 0.000000 0.000000 0.0192(13) Uani 1 4 d S T P . .
O3 O 0.4284(3) 0.000000 0.3061(7) 0.0222(10) Uani 1 2 d S T P . .

loop_
_atom_site_aniso_label
_atom_site_aniso_U_11
_atom_site_aniso_U_22
_atom_site_aniso_U_33
_atom_site_aniso_U_23
_atom_site_aniso_U_13
_atom_site_aniso_U_12
V1 0.0226(5) 0.0079(4) 0.0205(5) 0.000 0.0165(3) 0.000
Mo1 0.0226(5) 0.0079(4) 0.0205(5) 0.000 0.0165(3) 0.000
V2 0.0055(4) 0.0054(4) 0.0110(5) 0.000 0.0040(3) 0.000
Cu2 0.0273(8) 0.176(3) 0.0419(10) 0.000 0.0243(7) 0.000
Cu1 0.039(2) 0.032(2) 0.0149(17) 0.000 0.0069(13) 0.000
O5 0.018(2) 0.013(2) 0.023(2) 0.000 0.0102(17) 0.000
O4 0.0166(19) 0.010(2) 0.021(2) 0.000 0.0103(16) 0.000
O2 0.013(2) 0.030(3) 0.021(2) 0.000 0.0066(17) 0.000
O1 0.018(2) 0.024(2) 0.024(2) 0.000 0.0108(17) 0.000
O6 0.012(3) 0.017(3) 0.025(3) 0.000 -0.001(2) 0.000
O3 0.015(2) 0.027(3) 0.024(2) 0.000 0.0058(17) 0.000

loop_
_atom_type_symbol
_atom_type_description
_atom_type_scat_dispersion_real
_atom_type_scat_dispersion_imag
_atom_type_scat_source
Cu Cu 0.3201 1.2651 'International Tables Vol C Tables 4.2.6.8 and 6.1.1.4'
Mo Mo -1.6832 0.6857 'International Tables Vol C Tables 4.2.6.8 and 6.1.1.4'
O O 0.0106 0.0060 'International Tables Vol C Tables 4.2.6.8 and 6.1.1.4'
V V 0.3005 0.5294 'International Tables Vol C Tables 4.2.6.8 and 6.1.1.4'

loop_
_geom_angle_atom_site_label_1
_geom_angle_atom_site_label_2
_geom_angle_atom_site_label_3
_geom_angle
_geom_angle_site_symmetry_1
_geom_angle_site_symmetry_3
_geom_angle_publ_flag
O5 V1 Cu1 114.52(15) 5_655 . ?
O4 V1 Cu1 96.03(14) 3_445 . ?
O4 V1 Cu1 96.03(14) 3_455 . ?
O4 V1 O5 73.32(12) 3_445 5_655 ?
O4 V1 O5 73.32(12) 3_455 5_655 ?
O4 V1 O4 146.6(2) 3_445 3_455 ?
O4 V1 O2 84.73(14) 3_455 . ?
O4 V1 O2 84.73(14) 3_445 . ?
O2 V1 Cu1 40.10(15) . . ?
O2 V1 O5 74.42(17) . 5_655 ?
O1 V1 Cu1 48.36(19) . . ?
O1 V1 O5 162.9(2) . 5_655 ?
O1 V1 O4 105.65(13) . 3_455 ?
O1 V1 O4 105.65(13) . 3_445 ?
O1 V1 O2 88.5(2) . . ?
O1 V1 O6 101.66(17) . . ?
O6 V1 Cu1 150.02(9) . . ?
O6 V1 O5 95.46(12) . 5_655 ?
O6 V1 O4 92.44(14) . 3_445 ?
O6 V1 O4 92.44(14) . 3_455 ?
O6 V1 O2 169.88(13) . . ?
O5 V2 O5 76.76(14) 3_445 5_655 ?
O5 V2 O5 76.76(14) 3_455 5_655 ?
O5 V2 O5 144.0(3) 3_445 3_455 ?
O5 V2 O4 75.50(13) 3_445 5_655 ?
O5 V2 O4 75.50(13) 3_455 5_655 ?
O4 V2 O5 78.21(17) 5_655 5_655 ?
O2 V2 O5 77.25(19) . 5_655 ?
O2 V2 O5 98.75(14) . 3_445 ?
O2 V2 O5 98.75(14) . 3_455 ?
O2 V2 O4 155.5(2) . 5_655 ?
O3 V2 O5 102.95(14) . 3_445 ?
O3 V2 O5 178.6(2) . 5_655 ?
O3 V2 O5 102.95(14) . 3_455 ?
O3 V2 O4 100.4(2) . 5_655 ?
O3 V2 O2 104.1(2) . . ?
O1 Cu2 O1 180.0 . 5_556 ?
O1 Cu2 O3 91.05(15) 5_556 3_455 ?
O1 Cu2 O3 91.05(15) . 7_556 ?
O1 Cu2 O3 88.95(15) 5_556 7_546 ?
O1 Cu2 O3 88.95(15) . 3_455 ?
O1 Cu2 O3 88.95(15) 5_556 7_556 ?
O1 Cu2 O3 91.05(15) . 7_546 ?
O1 Cu2 O3 88.95(15) . 3_445 ?
O1 Cu2 O3 91.05(15) 5_556 3_445 ?
O3 Cu2 O3 98.83(17) 3_445 3_455 ?
O3 Cu2 O3 81.17(17) 3_445 7_546 ?
O3 Cu2 O3 180.0 3_455 7_546 ?
O3 Cu2 O3 81.17(17) 7_556 3_455 ?
O3 Cu2 O3 180.0 7_556 3_445 ?
O3 Cu2 O3 98.83(17) 7_556 7_546 ?
Cu1 Cu1 V1 77.67(19) 7_556 . ?
Cu1 Cu1 V1 77.67(19) 7_546 . ?
Cu1 Cu1 Cu1 124.3(4) 7_546 7_556 ?
Cu1 Cu1 O2 163.6(4) 7_546 7_556 ?
Cu1 Cu1 O2 163.6(4) 7_556 7_546 ?
Cu1 Cu1 O2 55.88(14) 7_556 7_556 ?
Cu1 Cu1 O2 55.88(14) 7_546 7_546 ?
Cu1 Cu1 O1 92.7(2) 7_556 . ?
Cu1 Cu1 O1 92.7(2) 7_546 . ?
O2 Cu1 V1 116.41(15) 7_556 . ?
O2 Cu1 V1 116.41(15) 7_546 . ?
O2 Cu1 V1 45.11(15) . . ?
O2 Cu1 Cu1 63.56(18) . 7_546 ?
O2 Cu1 Cu1 63.56(18) . 7_556 ?
O2 Cu1 O2 119.43(15) . 7_546 ?
O2 Cu1 O2 118.6(3) 7_556 7_546 ?
O2 Cu1 O2 119.43(15) . 7_556 ?
O2 Cu1 O1 103.70(18) 7_556 . ?
O2 Cu1 O1 103.70(18) 7_546 . ?
O2 Cu1 O1 78.1(2) . . ?
O1 Cu1 V1 32.97(13) . . ?
V1 O5 V2 91.07(17) 5_655 5_655 ?
V2 O5 V1 101.75(14) 3 5_655 ?
V2 O5 V1 101.75(14) 3_545 5_655 ?
V2 O5 V2 103.24(14) 3 5_655 ?
V2 O5 V2 103.24(14) 3_545 5_655 ?
V2 O5 V2 144.0(3) 3 3_545 ?
V1 O4 V1 146.6(2) 3 3_545 ?
V1 O4 V2 106.04(13) 3_545 5_655 ?
V1 O4 V2 106.04(13) 3 5_655 ?
V2 O2 V1 117.3(2) . . ?
V2 O2 Cu1 148.0(3) . . ?
V2 O2 Cu1 110.07(17) . 7_546 ?
V2 O2 Cu1 110.07(17) . 7_556 ?
Cu1 O2 V1 100.30(18) 7_546 . ?
Cu1 O2 V1 100.30(18) 7_556 . ?
Cu1 O2 V1 94.8(2) . . ?
Cu1 O2 Cu1 60.57(15) . 7_556 ?
Cu1 O2 Cu1 60.57(15) . 7_546 ?
Cu1 O2 Cu1 118.6(3) 7_556 7_546 ?
V1 O1 Cu2 145.8(3) . . ?
V1 O1 Cu1 98.7(2) . . ?
Cu2 O1 Cu1 115.6(2) . . ?
V1 O6 V1 180.00(4) . 5 ?
V2 O3 Cu2 127.36(11) . 3 ?
V2 O3 Cu2 127.36(11) . 3_545 ?
Cu2 O3 Cu2 98.83(17) 3 3_545 ?

loop_
_geom_bond_atom_site_label_1
_geom_bond_atom_site_label_2
_geom_bond_distance
_geom_bond_site_symmetry_2
_geom_bond_publ_flag
V1 Cu1 3.021(4) . ?
V1 O5 2.232(5) 5_655 ?
V1 O4 1.8963(12) 3_445 ?
V1 O4 1.8963(12) 3_455 ?
V1 O2 2.148(5) . ?
V1 O1 1.663(5) . ?
V1 O6 1.8134(9) . ?
V2 O5 1.9100(14) 3_445 ?
V2 O5 1.9100(14) 3_455 ?
V2 O5 2.421(5) 5_655 ?
V2 O4 2.130(4) 5_655 ?
V2 O2 1.737(5) . ?
V2 O3 1.627(5) . ?
Cu2 O1 1.890(5) . ?
Cu2 O1 1.890(5) 5_556 ?
Cu2 O3 2.392(3) 3_445 ?
Cu2 O3 2.392(3) 7_556 ?
Cu2 O3 2.392(3) 7_546 ?
Cu2 O3 2.392(3) 3_455 ?
Cu1 Cu1 2.055(4) 7_546 ?
Cu1 Cu1 2.055(4) 7_556 ?
Cu1 O2 1.953(6) . ?
Cu1 O2 2.112(3) 7_546 ?
Cu1 O2 2.112(3) 7_556 ?
Cu1 O1 2.284(6) . ?

loop_
_geom_torsion_atom_site_label_1
_geom_torsion_atom_site_label_2
_geom_torsion_atom_site_label_3
_geom_torsion_atom_site_label_4
_geom_torsion
_geom_torsion_site_symmetry_1
_geom_torsion_site_symmetry_2
_geom_torsion_site_symmetry_3
_geom_torsion_site_symmetry_4
_geom_torsion_publ_flag
Cu1 V1 O1 Cu2 180.000(1) . . . . ?
O5 V1 O1 Cu2 180.000(1) 5_655 . . . ?
O5 V1 O1 Cu1 0.000(1) 5_655 . . . ?
O5 V2 O2 V1 -74.19(14) 3_445 . . . ?
O5 V2 O2 V1 74.19(14) 3_455 . . . ?
O5 V2 O2 V1 0.000(0) 5_655 . . . ?
O5 V2 O2 Cu1 -39.5(3) 3_455 . . 7_556 ?
O5 V2 O2 Cu1 105.81(14) 3_445 . . . ?
O5 V2 O2 Cu1 -172.1(2) 3_455 . . 7_546 ?
O5 V2 O2 Cu1 180.000(1) 5_655 . . . ?
O5 V2 O2 Cu1 -105.81(14) 3_455 . . . ?
O5 V2 O2 Cu1 -113.7(2) 5_655 . . 7_556 ?
O5 V2 O2 Cu1 172.1(2) 3_445 . . 7_556 ?
O5 V2 O2 Cu1 39.5(3) 3_445 . . 7_546 ?
O5 V2 O2 Cu1 113.7(2) 5_655 . . 7_546 ?
O5 V2 O3 Cu2 -29.8(3) 3_445 . . 3_545 ?
O5 V2 O3 Cu2 29.8(3) 3_455 . . 3 ?
O5 V2 O3 Cu2 -175.5(3) 3_445 . . 3 ?
O5 V2 O3 Cu2 175.5(3) 3_455 . . 3_545 ?
O4 V1 O1 Cu2 -95.91(16) 3_445 . . . ?
O4 V1 O1 Cu2 95.91(16) 3_455 . . . ?
O4 V1 O1 Cu1 84.09(16) 3_445 . . . ?
O4 V1 O1 Cu1 -84.09(16) 3_455 . . . ?
O4 V2 O2 V1 0.000(1) 5_655 . . . ?
O4 V2 O2 Cu1 113.7(2) 5_655 . . 7_546 ?
O4 V2 O2 Cu1 180.000(1) 5_655 . . . ?
O4 V2 O2 Cu1 -113.7(2) 5_655 . . 7_556 ?
O4 V2 O3 Cu2 -107.2(3) 5_655 . . 3_545 ?
O4 V2 O3 Cu2 107.2(3) 5_655 . . 3 ?
O2 V1 O1 Cu2 180.000(0) . . . . ?
O2 V1 O1 Cu1 0.000(0) . . . . ?
O2 V2 O3 Cu2 72.8(3) . . . 3_545 ?
O2 V2 O3 Cu2 -72.8(3) . . . 3 ?
O6 V1 O1 Cu2 0.000(0) . . . . ?
O6 V1 O1 Cu1 180.000(0) . . . . ?
O3 V2 O2 V1 180.000(0) . . . . ?
O3 V2 O2 Cu1 0.000(1) . . . . ?
O3 V2 O2 Cu1 66.3(2) . . . 7_556 ?
O3 V2 O2 Cu1 -66.3(2) . . . 7_546 ?
O3 Cu2 O1 V1 -130.58(9) 7_556 . . . ?
O3 Cu2 O1 V1 130.58(9) 7_546 . . . ?
O3 Cu2 O1 V1 49.42(9) 3_445 . . . ?
O3 Cu2 O1 V1 -49.42(9) 3_455 . . . ?
O3 Cu2 O1 Cu1 49.42(9) 7_556 . . . ?
O3 Cu2 O1 Cu1 -130.58(9) 3_445 . . . ?
O3 Cu2 O1 Cu1 130.58(9) 3_455 . . . ?
O3 Cu2 O1 Cu1 -49.42(9) 7_546 . . . ?
